data_1562480
loop_
_publ_author_name
'Rudyk, Brent W.'
'Stoyko, Stanislav S.'
'Oliynyk, Anton O.'
'Mar, Arthur'

_publ_section_title
;
 Rare-earth transition-metal gallium chalcogenides RE3MGaCh7 (M=Fe, Co,
 Ni; Ch=S, Se)
;
_journal_issue 1
_journal_name_full 'Journal of Solid State Chemistry'
_journal_page_first 79
_journal_page_last 88
_journal_paper_doi 10.1016/j.jssc.2013.11.003
_journal_volume 210
_journal_year 2014
_chemical_formula_structural 'La3 Co Ga S7'
_chemical_formula_sum 'Co Ga La3 S7'
_chemical_formula_weight 769.80
_chemical_name_common 'lanthanum cobalt gallium sulphide (3/1/1/7)'
_chemical_name_systematic 'lanthanum cobalt gallium sulphide (3/1/1/7)'
_space_group_IT_number 173
_space_group_name_Hall 'P 6c'
_space_group_name_H-M_alt 'P 63'
_symmetry_cell_setting hexagonal
_symmetry_space_group_name_Hall 'P 6c'
_symmetry_space_group_name_H-M 'P 63'
_atom_sites_solution_hydrogens .
_atom_sites_solution_primary direct
_atom_sites_solution_secondary difmap
_audit_creation_method SHELXL-97
_cell_angle_alpha 90.00
_cell_angle_beta 90.00
_cell_angle_gamma 120.00
_cell_formula_units_Z 2
_cell_length_a 10.1691(13)
_cell_length_b 10.1691(13)
_cell_length_c 6.0080(8)
_cell_measurement_reflns_used 6300
_cell_measurement_temperature 173(2)
_cell_measurement_theta_max 33.08
_cell_measurement_theta_min 2.31
_cell_volume 538.05(12)
_computing_cell_refinement 'Bruker SAINT 7.68A (Bruker, 2009)'
_computing_data_collection 'Bruker SMART 5.054 (Bruker, 1999)'
_computing_data_reduction 'Bruker SAINT 7.68A'
_computing_molecular_graphics 'ATOMS 5.1 (Dowty, 1999)'
_computing_publication_material 'Bruker SHELXTL 6.12'
_computing_structure_refinement 'Bruker SHELXTL 6.12'
_computing_structure_solution 'Bruker SHELXTL 6.12'
_diffrn_ambient_temperature 173(2)
_diffrn_measured_fraction_theta_full 0.995
_diffrn_measured_fraction_theta_max 0.995
_diffrn_measurement_device_type 'Bruker PLATFORM/SMART APEX II CCD'
_diffrn_measurement_method '\w scans'
_diffrn_radiation_monochromator graphite
_diffrn_radiation_source 'fine-focus sealed tube'
_diffrn_radiation_type MoK\a
_diffrn_radiation_wavelength 0.71073
_diffrn_reflns_av_R_equivalents 0.0347
_diffrn_reflns_av_sigmaI/netI 0.0228
_diffrn_reflns_limit_h_max 15
_diffrn_reflns_limit_h_min -15
_diffrn_reflns_limit_k_max 15
_diffrn_reflns_limit_k_min -15
_diffrn_reflns_limit_l_max 9
_diffrn_reflns_limit_l_min -9
_diffrn_reflns_number 7815
_diffrn_reflns_theta_full 33.30
_diffrn_reflns_theta_max 33.30
_diffrn_reflns_theta_min 2.31
_exptl_absorpt_coefficient_mu 16.925
_exptl_absorpt_correction_T_max 0.7075
_exptl_absorpt_correction_T_min 0.4273
_exptl_absorpt_correction_type numerical
_exptl_absorpt_process_details 'Bruker SHELXTL 6.12 (Sheldrick, 2001)'
_exptl_crystal_colour grey
_exptl_crystal_density_diffrn 4.752
_exptl_crystal_density_method 'not measured'
_exptl_crystal_description irregular
_exptl_crystal_F_000 682
_exptl_crystal_size_max 0.08
_exptl_crystal_size_mid 0.04
_exptl_crystal_size_min 0.04
_refine_diff_density_max 0.912
_refine_diff_density_min -0.732
_refine_diff_density_rms 0.167
_refine_ls_abs_structure_details 'Flack H D (1983), Acta Cryst. A39, 876-881'
_refine_ls_abs_structure_Flack 0.006(13)
_refine_ls_extinction_coef 0.0042(2)
_refine_ls_extinction_expression Fc^*^=kFc[1+0.001xFc^2^\l^3^/sin(2\q)]^-1/4^
_refine_ls_extinction_method SHELXL
_refine_ls_goodness_of_fit_ref 1.060
_refine_ls_hydrogen_treatment .
_refine_ls_matrix_type full
_refine_ls_number_parameters 39
_refine_ls_number_reflns 1376
_refine_ls_number_restraints 1
_refine_ls_restrained_S_all 1.060
_refine_ls_R_factor_all 0.0176
_refine_ls_R_factor_gt 0.0151
_refine_ls_shift/su_max 0.001
_refine_ls_shift/su_mean 0.000
_refine_ls_structure_factor_coef Fsqd
_refine_ls_weighting_details 'calc w=1/[\s^2^(Fo^2^)+(0.0123P)^2^+0.0000P] where P=(Fo^2^+2Fc^2^)/3'
_refine_ls_weighting_scheme calc
_refine_ls_wR_factor_gt 0.0297
_refine_ls_wR_factor_ref 0.0303
_reflns_number_gt 1302
_reflns_number_total 1376
_reflns_threshold_expression I>2s\(I)
_cod_data_source_file JSSC-2014-210-79.cif
_cod_data_source_block La3CoGaS7
_cod_database_code 1562480

loop_
_symmetry_equiv_pos_as_xyz
'x, y, z'
'-y, x-y, z'
'-x+y, -x, z'
'-x, -y, z+1/2'
'y, -x+y, z+1/2'
'x-y, x, z+1/2'

loop_
_atom_site_label
_atom_site_type_symbol
_atom_site_fract_x
_atom_site_fract_y
_atom_site_fract_z
_atom_site_U_iso_or_equiv
_atom_site_adp_type
_atom_site_occupancy
_atom_site_symmetry_multiplicity
_atom_site_calc_flag
_atom_site_refinement_flags
_atom_site_disorder_assembly
_atom_site_disorder_group
La La 0.373448(15) 0.231731(15) 0.22017(4) 0.00727(4) Uani 1 1 d . . .
Co Co 0.0000 0.0000 0.00000(14) 0.01002(15) Uani 1 3 d S . .
Ga Ga 0.3333 0.6667 0.13992(10) 0.00738(11) Uani 1 3 d S . .
S1 S 0.08846(8) 0.23069(8) 0.25830(12) 0.00834(14) Uani 1 1 d . . .
S2 S 0.51814(8) 0.09691(9) 0.49386(13) 0.00749(13) Uani 1 1 d . . .
S3 S 0.3333 0.6667 0.5101(2) 0.0075(2) Uani 1 3 d S . .

loop_
_atom_site_aniso_label
_atom_site_aniso_U_11
_atom_site_aniso_U_22
_atom_site_aniso_U_33
_atom_site_aniso_U_23
_atom_site_aniso_U_13
_atom_site_aniso_U_12
La 0.00561(7) 0.00640(7) 0.00918(7) 0.00034(8) -0.00071(8) 0.00253(5)
Co 0.00803(17) 0.00803(17) 0.0140(4) 0.000 0.000 0.00402(8)
Ga 0.00780(16) 0.00780(16) 0.0066(2) 0.000 0.000 0.00390(8)
S1 0.0070(3) 0.0082(3) 0.0098(4) -0.0011(2) 0.0002(2) 0.0038(2)
S2 0.0067(3) 0.0067(3) 0.0079(3) 0.0001(2) 0.0004(3) 0.0025(3)
S3 0.0083(3) 0.0083(3) 0.0059(5) 0.000 0.000 0.00417(17)

loop_
_atom_type_symbol
_atom_type_description
_atom_type_scat_dispersion_real
_atom_type_scat_dispersion_imag
_atom_type_scat_source
S S 0.1246 0.1234 'International Tables Vol C Tables 4.2.6.8 and 6.1.1.4'
Co Co 0.3494 0.9721 'International Tables Vol C Tables 4.2.6.8 and 6.1.1.4'
Ga Ga 0.2307 1.6083 'International Tables Vol C Tables 4.2.6.8 and 6.1.1.4'
La La -0.2871 2.4523 'International Tables Vol C Tables 4.2.6.8 and 6.1.1.4'

loop_
_geom_angle_atom_site_label_1
_geom_angle_atom_site_label_2
_geom_angle_atom_site_label_3
_geom_angle
_geom_angle_site_symmetry_1
_geom_angle_site_symmetry_3
S2 La S1 103.94(2) 3_665 .
S2 La S3 76.78(2) 3_665 4_664
S1 La S3 151.59(2) . 4_664
S2 La S1 140.11(2) 3_665 3
S1 La S1 75.16(3) . 3
S3 La S1 122.734(16) 4_664 3
S2 La S2 77.42(3) 3_665 .
S1 La S2 132.93(2) . .
S3 La S2 75.35(2) 4_664 .
S1 La S2 75.50(2) 3 .
S2 La S2 73.053(14) 3_665 6_554
S1 La S2 73.64(2) . 6_554
S3 La S2 79.658(18) 4_664 6_554
S1 La S2 139.55(2) 3 6_554
S2 La S2 144.85(2) . 6_554
S2 La S1 144.36(2) 3_665 5_554
S1 La S1 75.252(19) . 5_554
S3 La S1 87.81(3) 4_664 5_554
S1 La S1 74.993(19) 3 5_554
S2 La S1 129.74(2) . 5_554
S2 La S1 72.66(2) 6_554 5_554
S2 La Co 149.251(17) 3_665 .
S1 La Co 45.321(16) . .
S3 La Co 129.48(3) 4_664 .
S1 La Co 45.265(16) 3 .
S2 La Co 120.693(17) . .
S2 La Co 94.282(16) 6_554 .
S1 La Co 43.677(19) 5_554 .
S1 Co S1 89.93(3) 6_554 5_554
S1 Co S1 89.93(3) 6_554 4_554
S1 Co S1 89.93(3) 5_554 4_554
S1 Co S1 178.18(4) 6_554 3
S1 Co S1 91.352(15) 5_554 3
S1 Co S1 91.352(15) 4_554 3
S1 Co S1 91.352(15) 6_554 .
S1 Co S1 91.353(15) 5_554 .
S1 Co S1 178.18(4) 4_554 .
S1 Co S1 87.34(3) 3 .
S1 Co S1 91.352(15) 6_554 2
S1 Co S1 178.18(4) 5_554 2
S1 Co S1 91.353(15) 4_554 2
S1 Co S1 87.34(3) 3 2
S1 Co S1 87.33(3) . 2
S1 Co La 57.034(19) 6_554 2
S1 Co La 126.578(17) 5_554 2
S1 Co La 126.158(17) 4_554 2
S1 Co La 121.15(3) 3 2
S1 Co La 53.784(17) . 2
S1 Co La 53.372(17) 2 2
S1 Co La 126.157(17) 6_554 .
S1 Co La 57.033(19) 5_554 .
S1 Co La 126.576(17) 4_554 .
S1 Co La 53.784(17) 3 .
S1 Co La 53.374(17) . .
S1 Co La 121.15(3) 2 .
La Co La 107.131(15) 2 .
S1 Co La 126.577(17) 6_554 3
S1 Co La 126.156(17) 5_554 3
S1 Co La 57.033(19) 4_554 3
S1 Co La 53.373(17) 3 3
S1 Co La 121.15(3) . 3
S1 Co La 53.785(17) 2 3
La Co La 107.132(15) 2 3
La Co La 107.131(15) . 3
S3 Ga S2 112.63(2) . 5_564
S3 Ga S2 112.63(2) . 4_664
S2 Ga S2 106.13(3) 5_564 4_664
S3 Ga S2 112.63(2) . 6_554
S2 Ga S2 106.13(3) 5_564 6_554
S2 Ga S2 106.13(3) 4_664 6_554
Co S1 Co 72.44(2) 4 .
Co S1 La 86.54(2) 4 .
Co S1 La 81.305(19) . .
Co S1 La 86.15(2) 4 2
Co S1 La 80.951(19) . 2
La S1 La 162.13(3) . 2
Co S1 La 79.29(3) 4 6
Co S1 La 151.73(3) . 6
La S1 La 97.51(2) . 6
La S1 La 97.12(2) 2 6
Ga S2 La 89.19(3) 4_665 2_655
Ga S2 La 86.91(2) 4_665 .
La S2 La 102.40(3) 2_655 .
Ga S2 La 122.49(3) 4_665 5
La S2 La 143.80(3) 2_655 5
La S2 La 96.83(2) . 5
Ga S3 La 115.69(2) . 4_665
Ga S3 La 115.69(2) . 6
La S3 La 102.59(3) 4_665 6
Ga S3 La 115.69(2) . 5_565
La S3 La 102.59(3) 4_665 5_565
La S3 La 102.59(3) 6 5_565

loop_
_geom_bond_atom_site_label_1
_geom_bond_atom_site_label_2
_geom_bond_distance
_geom_bond_site_symmetry_2
La S2 2.8674(8) 3_665
La S1 2.9019(8) .
La S3 2.9103(7) 4_664
La S1 2.9201(8) 3
La S2 2.9607(8) .
La S2 3.0253(8) 6_554
La S1 3.0519(8) 5_554
La Co 3.5743(5) .
Co S1 2.5121(9) 6_554
Co S1 2.5121(9) 5_554
Co S1 2.5121(9) 4_554
Co S1 2.5711(9) 3
Co S1 2.5711(9) .
Co S1 2.5711(9) 2
Co La 3.5743(5) 2
Co La 3.5743(5) 3
Ga S3 2.2243(14) .
Ga S2 2.2804(8) 5_564
Ga S2 2.2804(8) 4_664
Ga S2 2.2804(8) 6_554
S1 Co 2.5121(9) 4
S1 La 2.9200(8) 2
S1 La 3.0520(8) 6
S2 Ga 2.2804(8) 4_665
S2 La 2.8675(8) 2_655
S2 La 3.0253(8) 5
S3 La 2.9103(7) 4_665
S3 La 2.9103(7) 6
S3 La 2.9103(7) 5_565
